data_7003412
loop_
_publ_author_name
'Cheng, Ai-Ling'
'Ma, Yu'
'Zhang, Jian-Yong'
'Gao, En-Qing'

_publ_section_title
;
 Towards tuning the packing and entanglement of zigzag coordination
 chains by terminal ligands
;
_journal_issue 15
_journal_name_full 'Dalton Transactions'
_journal_page_first 1993
_journal_page_last 2004
_journal_paper_doi 10.1039/b715949h
_journal_year 2008
_chemical_formula_sum 'C28 H18 N2 O4 Zn'
_chemical_formula_weight 511.81
_chemical_name_systematic
;
?
;
_space_group_IT_number 130
_symmetry_cell_setting tetragonal
_symmetry_space_group_name_Hall '-P 4a 2ac'
_symmetry_space_group_name_H-M 'P 4/n c c :2'
_atom_sites_solution_hydrogens geom
_atom_sites_solution_primary direct
_atom_sites_solution_secondary difmap
_audit_creation_method SHELXL-97
_cell_angle_alpha 90.00
_cell_angle_beta 90.00
_cell_angle_gamma 90.00
_cell_formula_units_Z 8
_cell_length_a 16.1919(6)
_cell_length_b 16.1919(5)
_cell_length_c 19.7472(8)
_cell_measurement_reflns_used 34295
_cell_measurement_temperature 293(2)
_cell_measurement_theta_max 25.028
_cell_measurement_theta_min 3.395
_cell_volume 5177.3(3)
_computing_cell_refinement 'HKL Scalepack (Otwinowski & Minor 1997)'
_computing_data_collection 'KappaCCD (Nonius B. V., 1998)'
_computing_data_reduction 'HKL Denzo and Scalepack (Otwinowski & Minor 1997)'
_computing_molecular_graphics 'Bruker SHELXTL V5.1 (Sheldrick, 1998)'
_computing_publication_material 'SHELXL-97 (Sheldrick, 1997)'
_computing_structure_refinement 'SHELXL-97 (Sheldrick, 1997)'
_computing_structure_solution 'SHELXS-97 (Sheldrick, 1990)'
_diffrn_ambient_temperature 293(2)
_diffrn_detector_area_resol_mean 9
_diffrn_measured_fraction_theta_full 0.997
_diffrn_measured_fraction_theta_max 0.997
_diffrn_measurement_device_type 'NONIUS KappaCCD Diffractometer'
_diffrn_measurement_method CCD
_diffrn_radiation_monochromator graphite
_diffrn_radiation_source 'fine-focus sealed tube'
_diffrn_radiation_type MoK\a
_diffrn_radiation_wavelength 0.71073
_diffrn_reflns_av_R_equivalents 0.1968
_diffrn_reflns_av_sigmaI/netI 0.1866
_diffrn_reflns_limit_h_max 19
_diffrn_reflns_limit_h_min -19
_diffrn_reflns_limit_k_max 13
_diffrn_reflns_limit_k_min -13
_diffrn_reflns_limit_l_max 22
_diffrn_reflns_limit_l_min -23
_diffrn_reflns_number 8317
_diffrn_reflns_theta_full 25.01
_diffrn_reflns_theta_max 25.01
_diffrn_reflns_theta_min 3.49
_exptl_absorpt_coefficient_mu 0.983
_exptl_absorpt_correction_T_max 0.9081
_exptl_absorpt_correction_T_min 0.8429
_exptl_absorpt_correction_type empirical
_exptl_absorpt_process_details '(Blessing, 1995, 1997)'
_exptl_crystal_colour colorless
_exptl_crystal_density_diffrn 1.313
_exptl_crystal_density_method 'not measured'
_exptl_crystal_description block
_exptl_crystal_F_000 2096
_exptl_crystal_size_max 0.18
_exptl_crystal_size_mid 0.13
_exptl_crystal_size_min 0.10
_refine_diff_density_max 1.349
_refine_diff_density_min -0.336
_refine_diff_density_rms 0.120
_refine_ls_extinction_method none
_refine_ls_goodness_of_fit_ref 0.989
_refine_ls_hydrogen_treatment constr
_refine_ls_matrix_type full
_refine_ls_number_parameters 159
_refine_ls_number_reflns 2286
_refine_ls_number_restraints 0
_refine_ls_restrained_S_all 0.989
_refine_ls_R_factor_all 0.2227
_refine_ls_R_factor_gt 0.0803
_refine_ls_shift/su_max 0.000
_refine_ls_shift/su_mean 0.000
_refine_ls_structure_factor_coef Fsqd
_refine_ls_weighting_details 'calc w=1/[\s^2^(Fo^2^)+(0.1762P)^2^+0.0000P] where P=(Fo^2^+2Fc^2^)/3'
_refine_ls_weighting_scheme calc
_refine_ls_wR_factor_gt 0.2740
_refine_ls_wR_factor_ref 0.3243
_reflns_number_gt 850
_reflns_number_total 2286
_reflns_threshold_expression >2sigma(I)
_cod_data_source_file b715949h.txt
_cod_data_source_block 4b
_cod_original_sg_symbol_H-M P4/ncc
_cod_database_code 7003412

loop_
_symmetry_equiv_pos_as_xyz
'x, y, z'
'x+1/2, -y, -z+1/2'
'-x+1/2, -y+1/2, z'
'-x, y+1/2, -z+1/2'
'y+1/2, x+1/2, -z+1/2'
'y, -x+1/2, z'
'-y+1/2, x, z'
'-y, -x, -z+1/2'
'-x, -y, -z'
'-x-1/2, y, z-1/2'
'x-1/2, y-1/2, -z'
'x, -y-1/2, z-1/2'
'-y-1/2, -x-1/2, z-1/2'
'-y, x-1/2, -z'
'y-1/2, -x, -z'
'y, x, z-1/2'

loop_
_atom_site_label
_atom_site_type_symbol
_atom_site_fract_x
_atom_site_fract_y
_atom_site_fract_z
_atom_site_U_iso_or_equiv
_atom_site_adp_type
_atom_site_occupancy
_atom_site_symmetry_multiplicity
_atom_site_calc_flag
_atom_site_refinement_flags
_atom_site_disorder_assembly
_atom_site_disorder_group
Zn1 Zn 0.55601(7) 0.05601(7) 0.2500 0.0446(7) Uani 1 2 d S . .
N1 N 0.4484(5) 0.0253(5) 0.1974(4) 0.046(2) Uani 1 1 d . . .
O1 O 0.5223(4) 0.1609(4) 0.2891(4) 0.0501(19) Uani 1 1 d . . .
O2 O 0.6178(4) 0.1281(4) 0.3635(4) 0.056(2) Uani 1 1 d . . .
C1 C 0.5633(6) 0.1760(6) 0.3429(5) 0.040(3) Uani 1 1 d . . .
C2 C 0.5407(6) 0.2519(6) 0.3798(5) 0.038(2) Uani 1 1 d . . .
C3 C 0.4782(7) 0.3019(6) 0.3563(5) 0.051(3) Uani 1 1 d . . .
H3A H 0.4499 0.2862 0.3174 0.062 Uiso 1 1 calc R . .
C4 C 0.5792(7) 0.2737(6) 0.4360(5) 0.055(3) Uani 1 1 d . . .
H4A H 0.6199 0.2391 0.4534 0.065 Uiso 1 1 calc R . .
C5 C 0.4558(6) 0.3744(7) 0.3883(5) 0.054(3) Uani 1 1 d . . .
H5A H 0.4122 0.4060 0.3719 0.065 Uiso 1 1 calc R . .
C6 C 0.5607(6) 0.3480(7) 0.4707(6) 0.057(3) Uani 1 1 d . . .
H6A H 0.5890 0.3622 0.5100 0.068 Uiso 1 1 calc R . .
C7 C 0.4994(7) 0.3993(6) 0.4451(6) 0.054(3) Uani 1 1 d . . .
C8 C 0.4785(7) 0.4795(7) 0.4773(5) 0.065(3) Uani 1 1 d . . .
H8A H 0.4290 0.5036 0.4638 0.078 Uiso 1 1 calc R . .
C9 C 0.4107(7) 0.0641(6) 0.1467(6) 0.057(3) Uani 1 1 d . . .
H9A H 0.4342 0.1117 0.1288 0.068 Uiso 1 1 calc R . .
C10 C 0.3373(7) 0.0350(7) 0.1200(6) 0.063(3) Uani 1 1 d . . .
H10A H 0.3119 0.0644 0.0853 0.076 Uiso 1 1 calc R . .
C11 C 0.3014(7) -0.0351(7) 0.1432(5) 0.057(3) Uani 1 1 d . . .
H11A H 0.2521 -0.0541 0.1247 0.068 Uiso 1 1 calc R . .
C12 C 0.3399(6) -0.0777(6) 0.1950(5) 0.050(3) Uani 1 1 d . . .
C13 C 0.4137(6) -0.0460(6) 0.2215(6) 0.048(3) Uani 1 1 d . . .
C14 C 0.3080(7) -0.1520(6) 0.2239(5) 0.056(3) Uani 1 1 d . . .
H14A H 0.2591 -0.1740 0.2070 0.067 Uiso 1 1 calc R . .

loop_
_atom_site_aniso_label
_atom_site_aniso_U_11
_atom_site_aniso_U_22
_atom_site_aniso_U_33
_atom_site_aniso_U_23
_atom_site_aniso_U_13
_atom_site_aniso_U_12
Zn1 0.0344(8) 0.0344(8) 0.0652(13) -0.0083(6) 0.0083(6) -0.0039(8)
N1 0.037(5) 0.036(5) 0.063(6) -0.005(5) 0.010(5) -0.007(4)
O1 0.053(5) 0.036(4) 0.061(5) -0.008(4) 0.009(4) 0.001(4)
O2 0.061(5) 0.043(5) 0.065(5) -0.003(4) 0.008(4) 0.006(4)
C1 0.042(7) 0.036(6) 0.041(7) 0.005(5) 0.008(6) -0.008(6)
C2 0.040(6) 0.032(6) 0.042(6) -0.010(5) 0.001(5) 0.001(5)
C3 0.063(8) 0.043(7) 0.048(7) -0.003(6) 0.005(6) -0.011(6)
C4 0.065(8) 0.035(7) 0.064(8) 0.004(6) -0.004(7) 0.015(5)
C5 0.057(7) 0.049(7) 0.056(8) -0.004(6) -0.008(6) -0.001(6)
C6 0.056(7) 0.057(8) 0.057(7) -0.003(6) -0.013(6) 0.001(6)
C7 0.064(8) 0.031(6) 0.067(8) 0.005(6) 0.018(7) 0.005(6)
C8 0.062(8) 0.065(9) 0.067(9) -0.007(7) 0.015(7) 0.000(7)
C9 0.056(8) 0.044(7) 0.071(8) 0.005(6) -0.001(7) 0.006(6)
C10 0.058(8) 0.058(8) 0.074(9) 0.011(7) -0.025(7) 0.007(6)
C11 0.043(7) 0.065(8) 0.063(8) 0.009(7) -0.015(6) -0.004(6)
C12 0.038(7) 0.042(7) 0.069(8) -0.011(6) 0.016(6) -0.013(5)
C13 0.034(6) 0.043(7) 0.069(7) 0.000(5) 0.012(5) -0.001(5)
C14 0.047(7) 0.046(7) 0.074(9) -0.013(6) 0.001(5) -0.011(5)

loop_
_atom_type_symbol
_atom_type_description
_atom_type_scat_dispersion_real
_atom_type_scat_dispersion_imag
_atom_type_scat_source
C C 0.0033 0.0016 'International Tables Vol C Tables 4.2.6.8 and 6.1.1.4'
H H 0.0000 0.0000 'International Tables Vol C Tables 4.2.6.8 and 6.1.1.4'
N N 0.0061 0.0033 'International Tables Vol C Tables 4.2.6.8 and 6.1.1.4'
O O 0.0106 0.0060 'International Tables Vol C Tables 4.2.6.8 and 6.1.1.4'
Zn Zn 0.2839 1.4301 'International Tables Vol C Tables 4.2.6.8 and 6.1.1.4'

loop_
_geom_angle_atom_site_label_1
_geom_angle_atom_site_label_2
_geom_angle_atom_site_label_3
_geom_angle
_geom_angle_site_symmetry_1
_geom_angle_site_symmetry_3
_geom_angle_publ_flag
O1 Zn1 O1 130.4(4) 5_545 . ?
O1 Zn1 N1 117.7(3) 5_545 . ?
O1 Zn1 N1 99.8(3) . . ?
O1 Zn1 N1 99.8(3) 5_545 5_545 ?
O1 Zn1 N1 117.7(3) . 5_545 ?
N1 Zn1 N1 81.4(5) . 5_545 ?
C9 N1 C13 118.1(9) . . ?
C9 N1 Zn1 130.2(7) . . ?
C13 N1 Zn1 111.7(7) . . ?
C1 O1 Zn1 110.6(6) . . ?
O2 C1 O1 121.5(9) . . ?
O2 C1 C2 122.3(10) . . ?
O1 C1 C2 116.2(9) . . ?
C4 C2 C3 118.2(9) . . ?
C4 C2 C1 121.4(10) . . ?
C3 C2 C1 120.4(9) . . ?
C2 C3 C5 122.6(10) . . ?
C2 C4 C6 122.2(10) . . ?
C3 C5 C7 118.9(10) . . ?
C7 C6 C4 118.9(10) . . ?
C5 C7 C6 119.0(10) . . ?
C5 C7 C8 119.0(10) . . ?
C6 C7 C8 122.0(11) . . ?
C8 C8 C7 127.7(15) 9_666 . ?
N1 C9 C10 121.4(10) . . ?
C11 C10 C9 121.7(10) . . ?
C10 C11 C12 118.3(10) . . ?
C11 C12 C13 118.6(9) . . ?
C11 C12 C14 123.5(10) . . ?
C13 C12 C14 117.9(11) . . ?
N1 C13 C12 121.9(10) . . ?
N1 C13 C13 117.6(6) . 5_545 ?
C12 C13 C13 120.4(6) . 5_545 ?
C14 C14 C12 121.6(6) 5_545 . ?

loop_
_geom_bond_atom_site_label_1
_geom_bond_atom_site_label_2
_geom_bond_distance
_geom_bond_site_symmetry_2
_geom_bond_publ_flag
Zn1 O1 1.944(6) 5_545 ?
Zn1 O1 1.944(6) . ?
Zn1 N1 2.088(8) . ?
Zn1 N1 2.088(8) 5_545 ?
N1 C9 1.330(12) . ?
N1 C13 1.370(11) . ?
O1 C1 1.277(11) . ?
O2 C1 1.244(11) . ?
C1 C2 1.475(13) . ?
C2 C4 1.322(12) . ?
C2 C3 1.375(13) . ?
C3 C5 1.382(13) . ?
C4 C6 1.417(13) . ?
C5 C7 1.386(13) . ?
C6 C7 1.389(14) . ?
C7 C8 1.486(15) . ?
C8 C8 1.32(2) 9_666 ?
C9 C10 1.383(14) . ?
C10 C11 1.356(14) . ?
C11 C12 1.383(13) . ?
C12 C13 1.402(14) . ?
C12 C14 1.428(13) . ?
C13 C13 1.45(2) 5_545 ?
C14 C14 1.379(19) 5_545 ?
